data_7706275
loop_
_publ_author_name
'Lecourt, Constance'
'Izumi, Yuuta'
'Khrouz, Lhoussain'
'Toche, Fran\,cois'
'Chiriac, Rodica'
'B\'elanger-Desmarais, Nicolas'
'Reber, Christian'
'Fabelo, Oscar'
'Inoue, Katsuya'
'Desroches, C\'edric'
'Luneau, Dominique'

_publ_section_title
;
 Thermally-induced hysteretic valence tautomeric conversions in the solid
 state <i>via</i> two-step labile electron transfers in manganese-nitronyl
 nitroxide 2D-frameworks.
;
_journal_issue 44
_journal_name_full 'Dalton transactions (Cambridge, England : 2003)'
_journal_page_first 15646
_journal_page_last 15662
_journal_paper_doi 10.1039/d0dt03243c
_journal_volume 49
_journal_year 2020
_chemical_absolute_configuration ad
_chemical_formula_moiety 'C30 H42 Mn2 N12 O6, B F4'
_chemical_formula_sum 'C30 H42 B F4 Mn2 N12 O6'
_chemical_formula_weight 863.44
_space_group_crystal_system monoclinic
_space_group_IT_number 4
_space_group_name_Hall 'P 2yb'
_space_group_name_H-M_alt 'P 1 21 1'
_atom_sites_solution_hydrogens geom
_audit_creation_date 2020-05-07
_audit_creation_method
;
Olex2 1.2
(compiled 2018.05.29 svn.r3508 for OlexSys, GUI svn.r5506)
;
_audit_update_record
;
2020-05-07 deposited with the CCDC.	2020-11-06 downloaded from the CCDC.
;
_cell_angle_alpha 90
_cell_angle_beta 94.077(3)
_cell_angle_gamma 90
_cell_formula_units_Z 2
_cell_length_a 10.308(3)
_cell_length_b 17.943(5)
_cell_length_c 11.085(3)
_cell_measurement_reflns_used 5518
_cell_measurement_temperature 293.(2)
_cell_measurement_theta_max 22.7554
_cell_measurement_theta_min 2.2887
_cell_volume 2045.1(10)
_computing_molecular_graphics 'Olex2 (Dolomanov et al., 2009)'
_computing_publication_material 'Olex2 (Dolomanov et al., 2009)'
_computing_structure_refinement 'ShelXL (Sheldrick, 2015)'
_computing_structure_solution 'SHELXT 2014/5 (Sheldrick, 2014)'
_diffrn_ambient_temperature 293(2)
_diffrn_detector_area_resol_mean 8.3333
_diffrn_measured_fraction_theta_full 0.989
_diffrn_measured_fraction_theta_max 0.989
_diffrn_measurement_device_type 'Bruker D8 goniometer'
_diffrn_measurement_method 'omega scans'
_diffrn_radiation_monochromator 'multilayered confocal mirror'
_diffrn_radiation_type MoKa
_diffrn_radiation_wavelength 0.71073
_diffrn_reflns_av_R_equivalents 0.0771
_diffrn_reflns_av_unetI/netI 0.1015
_diffrn_reflns_Laue_measured_fraction_full 0.957
_diffrn_reflns_Laue_measured_fraction_max 0.957
_diffrn_reflns_limit_h_max 13
_diffrn_reflns_limit_h_min -13
_diffrn_reflns_limit_k_max 23
_diffrn_reflns_limit_k_min -23
_diffrn_reflns_limit_l_max 14
_diffrn_reflns_limit_l_min -14
_diffrn_reflns_number 24033
_diffrn_reflns_point_group_measured_fraction_full 0.496
_diffrn_reflns_point_group_measured_fraction_max 0.496
_diffrn_reflns_theta_full 23.644
_diffrn_reflns_theta_max 23.644
_diffrn_reflns_theta_min 2.16
_diffrn_source 'rotating-anode X-ray tube'
_diffrn_source_type 'Bruker Turbo X-ray Source'
_exptl_absorpt_coefficient_mu 0.690
_exptl_absorpt_correction_T_max 0.98
_exptl_absorpt_correction_T_min 0.52
_exptl_absorpt_correction_type multi-scan
_exptl_absorpt_process_details 'SADABS-2016/2 - Bruker AXS area detector scaling and absorption correction'
_exptl_crystal_colour 'clear dark blue-green'
_exptl_crystal_colour_lustre clear
_exptl_crystal_colour_modifier dark
_exptl_crystal_colour_primary blue-green
_exptl_crystal_density_diffrn 1.411
_exptl_crystal_density_method 'not measured'
_exptl_crystal_description plate
_exptl_crystal_F_000 890
_exptl_crystal_recrystallization_method 'Methanol diffusion in water solution of the constituants'
_exptl_crystal_size_max 0.408
_exptl_crystal_size_mid 0.29
_exptl_crystal_size_min 0.032
_refine_diff_density_max 0.666
_refine_diff_density_min -0.652
_refine_diff_density_rms 0.084
_refine_ls_abs_structure_details
;
No quotients, so Flack parameter determined by classical intensity fit
;
_refine_ls_abs_structure_Flack 0.05(4)
_refine_ls_extinction_method none
_refine_ls_goodness_of_fit_ref 0.866
_refine_ls_hydrogen_treatment constr
_refine_ls_matrix_type full
_refine_ls_number_parameters 508
_refine_ls_number_reflns 3059
_refine_ls_number_restraints 1
_refine_ls_restrained_S_all 0.865
_refine_ls_R_factor_all 0.0791
_refine_ls_R_factor_gt 0.0582
_refine_ls_shift/su_max 0.000
_refine_ls_shift/su_mean 0.000
_refine_ls_structure_factor_coef Fsqd
_refine_ls_weighting_details 'w=1/[\s^2^(Fo^2^)+(0.0536P)^2^] where P=(Fo^2^+2Fc^2^)/3'
_refine_ls_weighting_scheme calc
_refine_ls_wR_factor_gt 0.1252
_refine_ls_wR_factor_ref 0.1302
_reflns_Friedel_coverage 0.000
_reflns_Friedel_fraction_full 0.000
_reflns_Friedel_fraction_max 0.000
_reflns_number_gt 1916
_reflns_number_total 3059
_reflns_threshold_expression 'I > 2\s(I)'
_cod_data_source_file d0dt03243c2.cif
_cod_data_source_block ([Mn2(NITIm)3](BF4))n_293k
_cod_depositor_comments
;
The following automatic conversions were performed:

data item '_exptl_absorpt_correction_type' value 'Multi-Scan' was
changed to 'multi-scan' in accordance with the
/home/data/users/saulius/crontab/automatic-downloads/current/RSC/lib/dictionaries/cif_core.dic
dictionary named 'cif_core.dic' version 2.4.2 last updated on
2011-04-26.

Automatic conversion script
Id: cif_fix_values 7556 2019-12-06 15:28:31Z antanas 
;
_cod_database_code 7706275
_shelx_shelxl_version_number 2018/3
_shelx_space_group_comment
;
The symmetry employed for this shelxl refinement is uniquely defined
by the following loop, which should always be used as a source of
symmetry information in preference to the above space-group names.
They are only intended as comments.
;
_shelx_estimated_absorpt_t_max 0.978
_shelx_estimated_absorpt_t_min 0.766
_olex2_refinement_description
;
1. Fixed Uiso
 At 1.2 times of:
  All C(H) groups
 At 1.5 times of:
  All C(H,H,H) groups
2.a Aromatic/amide H refined with riding coordinates:
 C9A(H9A), C10A(H10A), C9B(H9B), C10B(H10B), C9C(H9C), C10C(H10C)
2.b Idealised Me refined as rotating group:
 C4A(H4AA,H4AB,H4AC), C5A(H5AA,H5AB,H5AC), C6A(H6AA,H6AB,H6AC), C7A(H7AA,H7AB,
 H7AC), C4B(H4BA,H4BB,H4BC), C5B(H5BA,H5BB,H5BC), C6B(H6BA,H6BB,H6BC), C7B(H7BA,
 H7BB,H7BC), C4C(H4CA,H4CB,H4CC), C5C(H5CA,H5CB,H5CC), C6C(H6CA,H6CB,H6CC),
 C7C(H7CA,H7CB,H7CC)
;
_olex2_submission_special_instructions 'No special instructions were received'

loop_
_space_group_symop_operation_xyz
'x, y, z'
'-x, y+1/2, -z'

loop_
_atom_site_label
_atom_site_type_symbol
_atom_site_fract_x
_atom_site_fract_y
_atom_site_fract_z
_atom_site_U_iso_or_equiv
_atom_site_adp_type
_atom_site_occupancy
_atom_site_site_symmetry_order
_atom_site_calc_flag
_atom_site_refinement_flags_posn
_atom_site_refinement_flags_adp
_atom_site_refinement_flags_occupancy
_atom_site_disorder_assembly
_atom_site_disorder_group
Mn1 Mn 0.44064(15) 0.52470(7) 0.18491(12) 0.0470(5) Uani 1 1 d . . . . .
Mn2 Mn 0.46404(14) 0.68450(8) 0.68649(12) 0.0457(4) Uani 1 1 d . . . . .
O1A O 0.6378(6) 0.4982(4) 0.2634(6) 0.058(2) Uani 1 1 d . . . . .
O2A O 0.6100(7) 0.2663(4) 0.4467(6) 0.0523(19) Uani 1 1 d . . . . .
N1A N 0.6594(8) 0.4418(4) 0.3358(7) 0.044(2) Uani 1 1 d . . . . .
N2A N 0.6509(9) 0.3327(5) 0.4192(8) 0.046(2) Uani 1 1 d . . . . .
N3A N 0.4132(8) 0.4065(4) 0.1864(7) 0.046(2) Uani 1 1 d . . . . .
N4A N 0.4460(8) 0.2856(5) 0.2323(8) 0.050(2) Uani 1 1 d . . . . .
C1A C 0.5963(9) 0.3776(6) 0.3329(9) 0.039(2) Uani 1 1 d . . . . .
C2A C 0.7681(11) 0.4445(6) 0.4355(11) 0.070(3) Uani 1 1 d . . . . .
C3A C 0.7625(11) 0.3672(5) 0.4896(9) 0.054(3) Uani 1 1 d . . . . .
C4A C 0.8893(14) 0.4609(15) 0.375(2) 0.230(15) Uani 1 1 d . . . . .
H4AA H 0.898300 0.425689 0.310521 0.345 Uiso 1 1 calc GR . . . .
H4AB H 0.962995 0.457263 0.432216 0.345 Uiso 1 1 calc GR . . . .
H4AC H 0.884517 0.510425 0.341608 0.345 Uiso 1 1 calc GR . . . .
C5A C 0.739(2) 0.5079(9) 0.5141(18) 0.223(14) Uani 1 1 d . . . . .
H5AA H 0.724185 0.551799 0.465696 0.334 Uiso 1 1 calc GR . . . .
H5AB H 0.811277 0.516086 0.572114 0.334 Uiso 1 1 calc GR . . . .
H5AC H 0.662703 0.496891 0.555697 0.334 Uiso 1 1 calc GR . . . .
C6A C 0.731(3) 0.3659(13) 0.6182(13) 0.225(15) Uani 1 1 d . . . . .
H6AA H 0.668810 0.404389 0.631761 0.338 Uiso 1 1 calc GR . . . .
H6AB H 0.808446 0.374009 0.669394 0.338 Uiso 1 1 calc GR . . . .
H6AC H 0.694286 0.318268 0.636409 0.338 Uiso 1 1 calc GR . . . .
C7A C 0.8761(16) 0.3204(8) 0.480(3) 0.200(14) Uani 1 1 d . . . . .
H7AA H 0.851690 0.269046 0.486604 0.300 Uiso 1 1 calc GR . . . .
H7AB H 0.940233 0.332546 0.544326 0.300 Uiso 1 1 calc GR . . . .
H7AC H 0.911648 0.328795 0.403657 0.300 Uiso 1 1 calc GR . . . .
C8A C 0.4863(10) 0.3550(6) 0.2488(10) 0.039(2) Uani 1 1 d . . . . .
C9A C 0.3218(11) 0.3642(6) 0.1252(9) 0.055(3) Uani 1 1 d . . . . .
H9A H 0.254581 0.382194 0.072855 0.066 Uiso 1 1 calc R . . . .
C10A C 0.3436(11) 0.2923(7) 0.1520(10) 0.054(3) Uani 1 1 d . . . . .
H10A H 0.294583 0.252668 0.119447 0.065 Uiso 1 1 calc R . . . .
O1B O 0.4713(8) 0.6507(4) 0.1912(6) 0.059(2) Uani 1 1 d . . . . .
O2B O 0.6450(6) 0.6819(4) 0.5831(6) 0.0553(17) Uani 1 1 d . . . . .
N1B N 0.5415(8) 0.6788(5) 0.2819(7) 0.051(2) Uani 1 1 d . . . . .
N2B N 0.6222(7) 0.6911(5) 0.4678(7) 0.043(2) Uani 1 1 d . . . . .
N3B N 0.3803(8) 0.5509(4) 0.3668(7) 0.049(2) Uani 1 1 d . . . . .
N4B N 0.4000(8) 0.6024(5) 0.5510(7) 0.049(2) Uani 1 1 d . . . . .
C1B C 0.5298(10) 0.6545(5) 0.3994(9) 0.046(3) Uani 1 1 d . . . . .
C2B C 0.6459(10) 0.7330(5) 0.2656(10) 0.048(3) Uani 1 1 d . . . . .
C3B C 0.7042(11) 0.7443(5) 0.3976(10) 0.056(3) Uani 1 1 d . . . . .
C4B C 0.5848(14) 0.8010(8) 0.2032(13) 0.095(4) Uani 1 1 d . . . . .
H4BA H 0.537350 0.786100 0.129504 0.143 Uiso 1 1 calc GR . . . .
H4BB H 0.651799 0.835614 0.185108 0.143 Uiso 1 1 calc GR . . . .
H4BC H 0.526606 0.824422 0.255493 0.143 Uiso 1 1 calc GR . . . .
C5B C 0.7350(11) 0.6953(8) 0.1822(11) 0.089(4) Uani 1 1 d . . . . .
H5BA H 0.763048 0.648278 0.216175 0.133 Uiso 1 1 calc GR . . . .
H5BB H 0.809439 0.726356 0.172596 0.133 Uiso 1 1 calc GR . . . .
H5BC H 0.689320 0.687261 0.104804 0.133 Uiso 1 1 calc GR . . . .
C6B C 0.6801(16) 0.8226(6) 0.4521(12) 0.098(5) Uani 1 1 d . . . . .
H6BA H 0.588568 0.829550 0.458879 0.148 Uiso 1 1 calc GR . . . .
H6BB H 0.711811 0.860273 0.400248 0.148 Uiso 1 1 calc GR . . . .
H6BC H 0.725023 0.826185 0.530756 0.148 Uiso 1 1 calc GR . . . .
C7B C 0.8465(12) 0.7203(8) 0.4222(12) 0.099(5) Uani 1 1 d . . . . .
H7BA H 0.872316 0.726942 0.506411 0.148 Uiso 1 1 calc GR . . . .
H7BB H 0.900791 0.750091 0.374509 0.148 Uiso 1 1 calc GR . . . .
H7BC H 0.855299 0.668722 0.401028 0.148 Uiso 1 1 calc GR . . . .
C8B C 0.4377(9) 0.6036(5) 0.4355(9) 0.035(2) Uani 1 1 d . . . . .
C9B C 0.3040(11) 0.5117(6) 0.4375(10) 0.060(3) Uani 1 1 d . . . . .
H9B H 0.253756 0.470250 0.415140 0.072 Uiso 1 1 calc R . . . .
C10B C 0.3153(11) 0.5451(5) 0.5494(11) 0.064(3) Uani 1 1 d . . . . .
H10B H 0.270411 0.530178 0.615202 0.077 Uiso 1 1 calc R . . . .
O1C O 0.2535(6) 0.5430(4) 0.0994(6) 0.0584(19) Uani 1 1 d . . . . .
O2C O 0.2889(7) 0.7060(4) -0.2220(6) 0.063(2) Uani 1 1 d . . . . .
N1C N 0.2313(8) 0.5948(5) 0.0237(7) 0.050(2) Uani 1 1 d . . . . .
N2C N 0.2469(7) 0.6713(4) -0.1281(7) 0.044(2) Uani 1 1 d . . . . .
N3C N 0.5007(8) 0.5431(5) 0.0020(7) 0.051(2) Uani 1 1 d . . . . .
N4C N 0.5111(8) 0.6070(4) -0.1709(7) 0.046(2) Uani 1 1 d . . . . .
C1C C 0.3103(9) 0.6190(5) -0.0659(9) 0.040(2) Uani 1 1 d . . . . .
C2C C 0.1125(10) 0.6441(6) 0.0293(10) 0.059(3) Uani 1 1 d . . . . .
C3C C 0.1121(11) 0.6901(8) -0.0923(11) 0.078(4) Uani 1 1 d . . . . .
C4C C -0.0053(11) 0.5944(8) 0.0388(12) 0.086(4) Uani 1 1 d . . . . .
H4CA H -0.012053 0.560510 -0.028359 0.129 Uiso 1 1 calc GR . . . .
H4CB H -0.082291 0.624591 0.037681 0.129 Uiso 1 1 calc GR . . . .
H4CC H 0.003876 0.566743 0.112978 0.129 Uiso 1 1 calc GR . . . .
C5C C 0.1375(13) 0.6917(8) 0.1443(11) 0.098(5) Uani 1 1 d . . . . .
H5CA H 0.142813 0.659791 0.214066 0.147 Uiso 1 1 calc GR . . . .
H5CB H 0.067386 0.726426 0.150162 0.147 Uiso 1 1 calc GR . . . .
H5CC H 0.217731 0.718410 0.140484 0.147 Uiso 1 1 calc GR . . . .
C6C C 0.0876(16) 0.7674(8) -0.0869(15) 0.146(8) Uani 1 1 d . . . . .
H6CA H 0.156666 0.791216 -0.038607 0.220 Uiso 1 1 calc GR . . . .
H6CB H 0.006652 0.775697 -0.051323 0.220 Uiso 1 1 calc GR . . . .
H6CC H 0.082929 0.787838 -0.167143 0.220 Uiso 1 1 calc GR . . . .
C7C C 0.0225(13) 0.6495(11) -0.1991(13) 0.136(7) Uani 1 1 d . . . . .
H7CA H 0.051829 0.663393 -0.276237 0.204 Uiso 1 1 calc GR . . . .
H7CB H -0.066429 0.664508 -0.194809 0.204 Uiso 1 1 calc GR . . . .
H7CC H 0.029032 0.596386 -0.189491 0.204 Uiso 1 1 calc GR . . . .
C8C C 0.4375(9) 0.5883(6) -0.0769(9) 0.042(3) Uani 1 1 d . . . . .
C9C C 0.6152(11) 0.5279(7) -0.0406(9) 0.058(3) Uani 1 1 d . . . . .
H9C H 0.677823 0.495490 -0.006110 0.070 Uiso 1 1 calc R . . . .
C10C C 0.6244(11) 0.5685(6) -0.1442(11) 0.059(3) Uani 1 1 d . . . . .
H10C H 0.696772 0.569711 -0.189762 0.071 Uiso 1 1 calc R . . . .
F1 F 0.1696(10) 0.4670(6) -0.1628(10) 0.166(4) Uani 1 1 d . . . . .
F2 F 0.0704(12) 0.3545(6) -0.1903(16) 0.202(6) Uani 1 1 d . . . . .
F3 F -0.0504(10) 0.4581(7) -0.1879(12) 0.185(6) Uani 1 1 d . . . . .
F4 F 0.0718(12) 0.4290(9) -0.3286(12) 0.202(6) Uani 1 1 d . . . . .
B B 0.064(2) 0.4238(12) -0.193(2) 0.128(9) Uani 1 1 d . . . . .

loop_
_atom_site_aniso_label
_atom_site_aniso_U_11
_atom_site_aniso_U_22
_atom_site_aniso_U_33
_atom_site_aniso_U_23
_atom_site_aniso_U_13
_atom_site_aniso_U_12
Mn1 0.0584(10) 0.0483(9) 0.0342(9) 0.0028(8) 0.0026(8) -0.0020(8)
Mn2 0.0553(10) 0.0521(9) 0.0309(8) -0.0005(8) 0.0108(8) -0.0006(9)
O1A 0.049(4) 0.062(4) 0.062(5) 0.023(4) -0.002(4) -0.010(3)
O2A 0.074(6) 0.049(4) 0.033(4) 0.004(3) -0.001(4) -0.002(4)
N1A 0.051(6) 0.034(5) 0.046(5) -0.001(4) -0.002(5) -0.005(4)
N2A 0.057(6) 0.045(5) 0.034(5) 0.003(4) -0.004(5) 0.002(5)
N3A 0.045(5) 0.055(5) 0.037(5) 0.003(4) 0.000(5) -0.001(4)
N4A 0.048(6) 0.060(6) 0.040(5) -0.002(4) -0.004(5) -0.006(4)
C1A 0.033(6) 0.046(6) 0.039(6) -0.007(5) 0.012(5) 0.007(5)
C2A 0.061(8) 0.077(9) 0.068(8) -0.004(7) -0.021(7) 0.003(6)
C3A 0.074(8) 0.036(6) 0.049(7) 0.002(5) -0.011(6) -0.005(6)
C4A 0.050(9) 0.36(3) 0.27(3) 0.24(3) -0.039(13) -0.067(14)
C5A 0.30(3) 0.126(14) 0.21(2) -0.108(15) -0.21(2) 0.110(16)
C6A 0.35(3) 0.28(3) 0.048(9) 0.002(13) -0.025(15) -0.23(3)
C7A 0.096(13) 0.074(10) 0.42(4) -0.014(16) -0.086(19) 0.015(10)
C8A 0.047(7) 0.043(5) 0.027(5) -0.001(4) 0.013(5) -0.005(5)
C9A 0.053(7) 0.065(8) 0.046(7) -0.001(6) -0.005(6) -0.008(6)
C10A 0.055(8) 0.067(8) 0.040(7) 0.012(6) -0.005(7) -0.013(6)
O1B 0.090(6) 0.053(4) 0.034(4) -0.001(3) 0.009(4) -0.019(4)
O2B 0.050(4) 0.077(4) 0.040(4) -0.001(4) 0.012(3) -0.008(4)
N1B 0.065(6) 0.043(5) 0.045(5) -0.001(5) 0.020(5) -0.008(5)
N2B 0.038(5) 0.053(5) 0.040(5) -0.007(5) 0.013(4) -0.007(5)
N3B 0.051(5) 0.055(5) 0.043(5) -0.001(4) 0.009(5) -0.015(4)
N4B 0.058(6) 0.057(5) 0.034(5) 0.005(4) 0.013(5) -0.011(5)
C1B 0.051(7) 0.049(6) 0.039(7) 0.004(5) 0.020(6) 0.007(5)
C2B 0.050(7) 0.042(6) 0.056(7) 0.001(5) 0.034(6) -0.005(5)
C3B 0.070(9) 0.037(6) 0.064(8) -0.004(5) 0.029(7) -0.022(5)
C4B 0.090(10) 0.098(10) 0.100(11) 0.025(9) 0.028(9) -0.019(9)
C5B 0.070(8) 0.128(11) 0.074(8) -0.019(9) 0.037(7) 0.001(9)
C6B 0.159(14) 0.061(8) 0.080(9) -0.015(7) 0.039(10) -0.043(8)
C7B 0.056(9) 0.162(14) 0.082(10) 0.019(9) 0.033(8) -0.045(8)
C8B 0.033(5) 0.040(5) 0.032(5) -0.001(4) 0.009(5) -0.004(5)
C9B 0.071(8) 0.059(7) 0.051(7) 0.004(6) 0.011(6) -0.039(6)
C10B 0.076(9) 0.047(7) 0.074(8) 0.006(6) 0.024(7) -0.019(6)
O1C 0.055(4) 0.073(5) 0.048(4) 0.024(4) 0.004(4) -0.003(4)
O2C 0.063(5) 0.071(5) 0.056(4) 0.022(4) 0.024(4) 0.022(4)
N1C 0.045(5) 0.061(5) 0.046(5) -0.001(5) 0.012(5) 0.007(5)
N2C 0.047(5) 0.046(5) 0.042(5) 0.009(4) 0.021(4) 0.016(4)
N3C 0.042(5) 0.068(6) 0.044(5) 0.011(4) 0.018(5) 0.016(4)
N4C 0.047(6) 0.056(5) 0.036(5) 0.000(4) 0.015(5) 0.000(4)
C1C 0.040(6) 0.046(6) 0.036(6) -0.001(5) 0.017(5) -0.005(5)
C2C 0.047(7) 0.070(7) 0.062(7) -0.001(6) 0.028(6) 0.008(6)
C3C 0.058(8) 0.093(9) 0.089(9) 0.018(8) 0.038(7) 0.033(8)
C4C 0.051(7) 0.107(9) 0.102(10) -0.001(8) 0.030(8) 0.003(8)
C5C 0.105(10) 0.105(9) 0.086(9) -0.056(9) 0.009(8) 0.035(9)
C6C 0.183(18) 0.115(12) 0.156(16) 0.058(12) 0.111(14) 0.099(13)
C7C 0.071(10) 0.24(2) 0.092(11) 0.039(13) -0.020(10) -0.025(12)
C8C 0.033(6) 0.048(6) 0.046(6) 0.005(5) 0.016(6) 0.006(5)
C9C 0.059(8) 0.072(7) 0.044(7) 0.007(7) 0.002(6) 0.024(7)
C10C 0.044(7) 0.073(8) 0.062(8) -0.005(6) 0.023(7) 0.017(6)
F1 0.126(7) 0.180(9) 0.185(10) -0.069(9) -0.035(8) -0.031(7)
F2 0.156(11) 0.112(8) 0.34(2) 0.043(10) 0.057(11) 0.019(7)
F3 0.096(7) 0.193(10) 0.267(15) -0.133(10) 0.010(8) 0.010(7)
F4 0.157(10) 0.303(17) 0.147(10) -0.044(11) 0.016(9) -0.071(11)
B 0.14(2) 0.086(13) 0.15(2) -0.083(14) -0.055(17) 0.034(14)

loop_
_atom_type_symbol
_atom_type_description
_atom_type_scat_dispersion_real
_atom_type_scat_dispersion_imag
_atom_type_scat_source
C C 0.0033 0.0016 'International Tables Vol C Tables 4.2.6.8 and 6.1.1.4'
H H 0.0000 0.0000 'International Tables Vol C Tables 4.2.6.8 and 6.1.1.4'
B B 0.0013 0.0007 'International Tables Vol C Tables 4.2.6.8 and 6.1.1.4'
N N 0.0061 0.0033 'International Tables Vol C Tables 4.2.6.8 and 6.1.1.4'
O O 0.0106 0.0060 'International Tables Vol C Tables 4.2.6.8 and 6.1.1.4'
F F 0.0171 0.0103 'International Tables Vol C Tables 4.2.6.8 and 6.1.1.4'
Mn Mn 0.3368 0.7283 'International Tables Vol C Tables 4.2.6.8 and 6.1.1.4'

loop_
_geom_angle_atom_site_label_1
_geom_angle_atom_site_label_2
_geom_angle_atom_site_label_3
_geom_angle
_geom_angle_site_symmetry_1
_geom_angle_site_symmetry_3
_geom_angle_publ_flag
O1A Mn1 O1B 94.6(3) . . ?
N3A Mn1 O1A 84.3(3) . . ?
N3A Mn1 O1B 177.8(3) . . ?
N3A Mn1 N3B 99.1(3) . . ?
N3A Mn1 N3C 101.7(3) . . ?
N3B Mn1 O1A 89.8(3) . . ?
N3B Mn1 O1B 79.0(3) . . ?
O1C Mn1 O1A 175.3(3) . . ?
O1C Mn1 N3A 92.3(3) . . ?
O1C Mn1 O1B 88.8(3) . . ?
O1C Mn1 N3B 94.0(3) . . ?
O1C Mn1 N3C 82.5(3) . . ?
N3C Mn1 O1A 94.9(3) . . ?
N3C Mn1 O1B 80.3(3) . . ?
N3C Mn1 N3B 159.0(3) . . ?
O2A Mn2 N4A 80.7(3) 2_656 2_656 ?
O2A Mn2 O2B 86.1(3) 2_656 . ?
N4A Mn2 O2B 83.4(3) 2_656 . ?
N4B Mn2 O2A 85.0(2) . 2_656 ?
N4B Mn2 N4A 160.1(3) . 2_656 ?
N4B Mn2 O2B 81.7(3) . . ?
O2C Mn2 O2A 86.2(3) 1_556 2_656 ?
O2C Mn2 N4A 90.2(3) 1_556 2_656 ?
O2C Mn2 O2B 170.7(3) 1_556 . ?
O2C Mn2 N4B 102.8(3) 1_556 . ?
N4C Mn2 O2A 171.7(3) 1_556 2_656 ?
N4C Mn2 N4A 99.6(3) 1_556 2_656 ?
N4C Mn2 O2B 102.1(3) 1_556 . ?
N4C Mn2 N4B 96.4(3) 1_556 . ?
N4C Mn2 O2C 85.5(3) 1_556 1_556 ?
N1A O1A Mn1 121.6(5) . . ?
N2A O2A Mn2 124.0(5) . 2_646 ?
O1A N1A C1A 126.9(8) . . ?
O1A N1A C2A 120.7(8) . . ?
C1A N1A C2A 112.4(8) . . ?
O2A N2A C1A 125.9(8) . . ?
O2A N2A C3A 120.7(7) . . ?
C1A N2A C3A 113.3(8) . . ?
C8A N3A Mn1 127.8(7) . . ?
C8A N3A C9A 102.4(8) . . ?
C9A N3A Mn1 129.7(7) . . ?
C8A N4A Mn2 127.0(8) . 2_646 ?
C8A N4A C10A 103.5(10) . . ?
C10A N4A Mn2 129.5(8) . 2_646 ?
N1A C1A N2A 108.9(8) . . ?
N1A C1A C8A 127.6(10) . . ?
N2A C1A C8A 123.4(9) . . ?
C3A C2A N1A 102.2(9) . . ?
C4A C2A N1A 106.0(11) . . ?
C4A C2A C3A 114.7(13) . . ?
C5A C2A N1A 106.5(10) . . ?
C5A C2A C3A 117.2(13) . . ?
C5A C2A C4A 109.1(18) . . ?
N2A C3A C2A 103.0(8) . . ?
N2A C3A C6A 106.4(11) . . ?
C6A C3A C2A 114.3(13) . . ?
C7A C3A N2A 108.8(10) . . ?
C7A C3A C2A 116.6(13) . . ?
C7A C3A C6A 107.0(16) . . ?
C2A C4A H4AA 109.5 . . ?
C2A C4A H4AB 109.5 . . ?
C2A C4A H4AC 109.5 . . ?
H4AA C4A H4AB 109.5 . . ?
H4AA C4A H4AC 109.5 . . ?
H4AB C4A H4AC 109.5 . . ?
C2A C5A H5AA 109.5 . . ?
C2A C5A H5AB 109.5 . . ?
C2A C5A H5AC 109.5 . . ?
H5AA C5A H5AB 109.5 . . ?
H5AA C5A H5AC 109.5 . . ?
H5AB C5A H5AC 109.5 . . ?
C3A C6A H6AA 109.5 . . ?
C3A C6A H6AB 109.5 . . ?
C3A C6A H6AC 109.5 . . ?
H6AA C6A H6AB 109.5 . . ?
H6AA C6A H6AC 109.5 . . ?
H6AB C6A H6AC 109.5 . . ?
C3A C7A H7AA 109.5 . . ?
C3A C7A H7AB 109.5 . . ?
C3A C7A H7AC 109.5 . . ?
H7AA C7A H7AB 109.5 . . ?
H7AA C7A H7AC 109.5 . . ?
H7AB C7A H7AC 109.5 . . ?
N3A C8A C1A 120.7(10) . . ?
N4A C8A N3A 114.6(9) . . ?
N4A C8A C1A 124.6(10) . . ?
N3A C9A H9A 125.4 . . ?
C10A C9A N3A 109.2(10) . . ?
C10A C9A H9A 125.4 . . ?
N4A C10A C9A 110.2(10) . . ?
N4A C10A H10A 124.9 . . ?
C9A C10A H10A 124.9 . . ?
N1B O1B Mn1 118.5(6) . . ?
N2B O2B Mn2 113.6(5) . . ?
O1B N1B C1B 121.6(8) . . ?
O1B N1B C2B 122.3(8) . . ?
C1B N1B C2B 115.9(9) . . ?
O2B N2B C1B 124.5(8) . . ?
O2B N2B C3B 121.0(8) . . ?
C1B N2B C3B 114.4(8) . . ?
C8B N3B Mn1 122.3(6) . . ?
C8B N3B C9B 107.0(8) . . ?
C9B N3B Mn1 129.5(6) . . ?
C8B N4B Mn2 123.1(6) . . ?
C10B N4B Mn2 133.7(8) . . ?
C10B N4B C8B 103.1(9) . . ?
N1B C1B C8B 125.5(10) . . ?
N2B C1B N1B 105.7(9) . . ?
N2B C1B C8B 128.7(9) . . ?
N1B C2B C3B 102.0(8) . . ?
N1B C2B C4B 107.7(9) . . ?
N1B C2B C5B 105.1(8) . . ?
C4B C2B C3B 116.4(9) . . ?
C5B C2B C3B 115.0(9) . . ?
C5B C2B C4B 109.4(10) . . ?
N2B C3B C2B 102.0(8) . . ?
N2B C3B C6B 104.9(9) . . ?
N2B C3B C7B 106.9(9) . . ?
C2B C3B C6B 114.9(10) . . ?
C7B C3B C2B 115.5(9) . . ?
C7B C3B C6B 111.2(11) . . ?
C2B C4B H4BA 109.5 . . ?
C2B C4B H4BB 109.5 . . ?
C2B C4B H4BC 109.5 . . ?
H4BA C4B H4BB 109.5 . . ?
H4BA C4B H4BC 109.5 . . ?
H4BB C4B H4BC 109.5 . . ?
C2B C5B H5BA 109.5 . . ?
C2B C5B H5BB 109.5 . . ?
C2B C5B H5BC 109.5 . . ?
H5BA C5B H5BB 109.5 . . ?
H5BA C5B H5BC 109.5 . . ?
H5BB C5B H5BC 109.5 . . ?
C3B C6B H6BA 109.5 . . ?
C3B C6B H6BB 109.5 . . ?
C3B C6B H6BC 109.5 . . ?
H6BA C6B H6BB 109.5 . . ?
H6BA C6B H6BC 109.5 . . ?
H6BB C6B H6BC 109.5 . . ?
C3B C7B H7BA 109.5 . . ?
C3B C7B H7BB 109.5 . . ?
C3B C7B H7BC 109.5 . . ?
H7BA C7B H7BB 109.5 . . ?
H7BA C7B H7BC 109.5 . . ?
H7BB C7B H7BC 109.5 . . ?
N3B C8B N4B 112.5(8) . . ?
N3B C8B C1B 125.9(9) . . ?
N4B C8B C1B 121.6(9) . . ?
N3B C9B H9B 126.8 . . ?
N3B C9B C10B 106.4(9) . . ?
C10B C9B H9B 126.8 . . ?
N4B C10B C9B 110.9(10) . . ?
N4B C10B H10B 124.5 . . ?
C9B C10B H10B 124.5 . . ?
N1C O1C Mn1 122.0(6) . . ?
N2C O2C Mn2 128.3(5) . 1_554 ?
O1C N1C C1C 127.8(8) . . ?
O1C N1C C2C 120.8(8) . . ?
C1C N1C C2C 111.1(8) . . ?
O2C N2C C3C 117.6(8) . . ?
C1C N2C O2C 125.2(8) . . ?
C1C N2C C3C 117.1(8) . . ?
C8C N3C Mn1 123.0(7) . . ?
C8C N3C C9C 107.3(8) . . ?
C9C N3C Mn1 127.9(7) . . ?
C8C N4C Mn2 127.8(7) . 1_554 ?
C10C N4C Mn2 129.3(7) . 1_554 ?
C10C N4C C8C 102.8(8) . . ?
N1C C1C C8C 121.5(9) . . ?
N2C C1C N1C 107.6(8) . . ?
N2C C1C C8C 130.9(9) . . ?
N1C C2C C3C 102.9(8) . . ?
N1C C2C C4C 108.2(9) . . ?
N1C C2C C5C 105.6(9) . . ?
C4C C2C C3C 114.4(10) . . ?
C4C C2C C5C 110.8(10) . . ?
C5C C2C C3C 114.0(10) . . ?
N2C C3C C2C 99.2(8) . . ?
N2C C3C C7C 101.2(10) . . ?
C2C C3C C7C 110.7(11) . . ?
C6C C3C N2C 113.7(11) . . ?
C6C C3C C2C 117.8(11) . . ?
C6C C3C C7C 112.3(13) . . ?
C2C C4C H4CA 109.5 . . ?
C2C C4C H4CB 109.5 . . ?
C2C C4C H4CC 109.5 . . ?
H4CA C4C H4CB 109.5 . . ?
H4CA C4C H4CC 109.5 . . ?
H4CB C4C H4CC 109.5 . . ?
C2C C5C H5CA 109.5 . . ?
C2C C5C H5CB 109.5 . . ?
C2C C5C H5CC 109.5 . . ?
H5CA C5C H5CB 109.5 . . ?
H5CA C5C H5CC 109.5 . . ?
H5CB C5C H5CC 109.5 . . ?
C3C C6C H6CA 109.5 . . ?
C3C C6C H6CB 109.5 . . ?
C3C C6C H6CC 109.5 . . ?
H6CA C6C H6CB 109.5 . . ?
H6CA C6C H6CC 109.5 . . ?
H6CB C6C H6CC 109.5 . . ?
C3C C7C H7CA 109.5 . . ?
C3C C7C H7CB 109.5 . . ?
C3C C7C H7CC 109.5 . . ?
H7CA C7C H7CB 109.5 . . ?
H7CA C7C H7CC 109.5 . . ?
H7CB C7C H7CC 109.5 . . ?
N3C C8C N4C 112.2(8) . . ?
N3C C8C C1C 125.9(9) . . ?
N4C C8C C1C 121.8(9) . . ?
N3C C9C H9C 126.1 . . ?
N3C C9C C10C 107.7(10) . . ?
C10C C9C H9C 126.1 . . ?
N4C C10C H10C 125.1 . . ?
C9C C10C N4C 109.9(10) . . ?
C9C C10C H10C 125.1 . . ?
F1 B F4 97(2) . . ?
F2 B F1 122(2) . . ?
F2 B F3 120(2) . . ?
F2 B F4 94.8(15) . . ?
F3 B F1 114.7(14) . . ?
F3 B F4 97.2(18) . . ?

loop_
_geom_bond_atom_site_label_1
_geom_bond_atom_site_label_2
_geom_bond_distance
_geom_bond_site_symmetry_2
_geom_bond_publ_flag
Mn1 O1A 2.205(7) . ?
Mn1 N3A 2.140(8) . ?
Mn1 O1B 2.284(7) . ?
Mn1 N3B 2.202(8) . ?
Mn1 O1C 2.114(7) . ?
Mn1 N3C 2.186(8) . ?
Mn2 O2A 2.181(7) 2_656 ?
Mn2 N4A 2.201(9) 2_656 ?
Mn2 O2B 2.258(6) . ?
Mn2 N4B 2.172(8) . ?
Mn2 O2C 2.167(7) 1_556 ?
Mn2 N4C 2.135(8) 1_556 ?
O1A N1A 1.301(9) . ?
O2A N2A 1.308(10) . ?
N1A C1A 1.322(12) . ?
N1A C2A 1.517(13) . ?
N2A C1A 1.343(12) . ?
N2A C3A 1.478(13) . ?
N3A C8A 1.351(13) . ?
N3A C9A 1.354(12) . ?
N4A C8A 1.320(13) . ?
N4A C10A 1.337(13) . ?
C1A C8A 1.474(15) . ?
C2A C3A 1.513(15) . ?
C2A C4A 1.49(2) . ?
C2A C5A 1.476(18) . ?
C3A C6A 1.485(19) . ?
C3A C7A 1.450(19) . ?
C4A H4AA 0.9600 . ?
C4A H4AB 0.9600 . ?
C4A H4AC 0.9600 . ?
C5A H5AA 0.9600 . ?
C5A H5AB 0.9600 . ?
C5A H5AC 0.9600 . ?
C6A H6AA 0.9600 . ?
C6A H6AB 0.9600 . ?
C6A H6AC 0.9600 . ?
C7A H7AA 0.9600 . ?
C7A H7AB 0.9600 . ?
C7A H7AC 0.9600 . ?
C9A H9A 0.9300 . ?
C9A C10A 1.339(14) . ?
C10A H10A 0.9300 . ?
O1B N1B 1.297(9) . ?
O2B N2B 1.293(9) . ?
N1B C1B 1.387(12) . ?
N1B C2B 1.472(12) . ?
N2B C1B 1.345(12) . ?
N2B C3B 1.525(12) . ?
N3B C8B 1.328(11) . ?
N3B C9B 1.347(11) . ?
N4B C8B 1.364(12) . ?
N4B C10B 1.349(12) . ?
C1B C8B 1.396(13) . ?
C2B C3B 1.555(15) . ?
C2B C4B 1.517(16) . ?
C2B C5B 1.509(14) . ?
C3B C6B 1.556(14) . ?
C3B C7B 1.534(17) . ?
C4B H4BA 0.9600 . ?
C4B H4BB 0.9600 . ?
C4B H4BC 0.9600 . ?
C5B H5BA 0.9600 . ?
C5B H5BB 0.9600 . ?
C5B H5BC 0.9600 . ?
C6B H6BA 0.9600 . ?
C6B H6BB 0.9600 . ?
C6B H6BC 0.9600 . ?
C7B H7BA 0.9600 . ?
C7B H7BB 0.9600 . ?
C7B H7BC 0.9600 . ?
C9B H9B 0.9300 . ?
C9B C10B 1.375(14) . ?
C10B H10B 0.9300 . ?
O1C N1C 1.262(9) . ?
O2C N2C 1.312(9) . ?
N1C C1C 1.398(12) . ?
N1C C2C 1.515(13) . ?
N2C C1C 1.310(11) . ?
N2C C3C 1.510(13) . ?
N3C C8C 1.329(12) . ?
N3C C9C 1.331(12) . ?
N4C C8C 1.373(12) . ?
N4C C10C 1.372(12) . ?
C1C C8C 1.436(13) . ?
C2C C3C 1.580(16) . ?
C2C C4C 1.516(15) . ?
C2C C5C 1.541(14) . ?
C3C C6C 1.411(18) . ?
C3C C7C 1.62(2) . ?
C4C H4CA 0.9600 . ?
C4C H4CB 0.9600 . ?
C4C H4CC 0.9600 . ?
C5C H5CA 0.9600 . ?
C5C H5CB 0.9600 . ?
C5C H5CC 0.9600 . ?
C6C H6CA 0.9600 . ?
C6C H6CB 0.9600 . ?
C6C H6CC 0.9600 . ?
C7C H7CA 0.9600 . ?
C7C H7CB 0.9600 . ?
C7C H7CC 0.9600 . ?
C9C H9C 0.9300 . ?
C9C C10C 1.369(14) . ?
C10C H10C 0.9300 . ?
F1 B 1.36(2) . ?
F2 B 1.24(2) . ?
F3 B 1.34(2) . ?
F4 B 1.51(3) . ?
